data_1501829
loop_
_publ_author_name
'Cheng, Shi-Yie'
'Wang, Chao-Min'
'Hsu, Yuan-Man'
'Huang, Tsurng-Juhn'
'Chou, Shen-Chieh'
'Lin, En-Hung'
'Chou, Chang-Hung'

_publ_section_title
;
 Oleanane-type triterpenoids from the leaves and twigs of Fatsia
 polycarpa.
;
_journal_issue 8
_journal_name_full 'Journal of natural products'
_journal_page_first 1744
_journal_page_last 1750
_journal_paper_doi 10.1021/np2002435
_journal_volume 74
_journal_year 2011
_chemical_absolute_configuration unk
_chemical_formula_moiety 'C30 H46 O4'
_chemical_formula_sum 'C30 H46 O4'
_chemical_formula_weight 470.67
_chemical_name_systematic
;
 ?
;
_space_group_IT_number 19
_symmetry_cell_setting orthorhombic
_symmetry_Int_Tables_number 19
_symmetry_space_group_name_Hall 'P 2ac 2ab'
_symmetry_space_group_name_H-M 'P 21 21 21'
_atom_sites_solution_hydrogens geom
_atom_sites_solution_primary direct
_atom_sites_solution_secondary difmap
_audit_creation_date 2010-05-28'
_audit_creation_method SHELXL-97
_cell_angle_alpha 90.00
_cell_angle_beta 90.00
_cell_angle_gamma 90.00
_cell_formula_units_Z 4
_cell_length_a 8.0495(3)
_cell_length_b 17.7248(6)
_cell_length_c 19.2463(7)
_cell_measurement_reflns_used 7352
_cell_measurement_temperature 110(2)
_cell_measurement_theta_max 29.2405
_cell_measurement_theta_min 2.9656
_cell_volume 2745.98(17)
_computing_cell_refinement
; 
CrysAlis RED, Oxford Diffraction Ltd., 
Version 1.171.32.29 (release 10-06-2008 CrysAlis171 .NET) 
(compiled Jun 10 2008,16:49:55) 
;
_computing_data_collection
; 
CrysAlis CCD, Oxford Diffraction Ltd., 
Version 1.171.32.29 (release 10-06-2008 CrysAlis171 .NET) 
(compiled Jun 10 2008,16:49:55) 
;
_computing_data_reduction
; 
CrysAlis RED, Oxford Diffraction Ltd., 
Version 1.171.32.29 (release 10-06-2008 CrysAlis171 .NET) 
(compiled Jun 10 2008,16:49:55) 
;
_computing_molecular_graphics 'Bruker SHELXTL'
_computing_publication_material 'Bruker SHELXTL'
_computing_structure_refinement 'SHELXL-97 (Sheldrick, 2008)'
_computing_structure_solution 'SHELXS-97 (Sheldrick, 2008)'
_diffrn_ambient_temperature 110(2)
_diffrn_measured_fraction_theta_full 0.998
_diffrn_measured_fraction_theta_max 0.894
_diffrn_measurement_device_type 'CCD detector'
_diffrn_measurement_method '\w scans'
_diffrn_radiation_monochromator graphite
_diffrn_radiation_probe x-ray
_diffrn_radiation_type MoK\a
_diffrn_radiation_wavelength 0.71073
_diffrn_reflns_av_R_equivalents 0.0296
_diffrn_reflns_av_sigmaI/netI 0.0589
_diffrn_reflns_limit_h_max 10
_diffrn_reflns_limit_h_min -10
_diffrn_reflns_limit_k_max 24
_diffrn_reflns_limit_k_min -24
_diffrn_reflns_limit_l_max 26
_diffrn_reflns_limit_l_min -13
_diffrn_reflns_number 14549
_diffrn_reflns_theta_full 26.00
_diffrn_reflns_theta_max 29.32
_diffrn_reflns_theta_min 2.97
_diffrn_source 'fine-focus sealed tube'
_exptl_absorpt_coefficient_mu 0.073
_exptl_absorpt_correction_T_max 1.00000
_exptl_absorpt_correction_T_min 0.73371
_exptl_absorpt_correction_type multi-scan
_exptl_absorpt_process_details
; 
CrysAlisPro, Oxford Diffraction Ltd., 
Version 1.171.33.46 (release 27-08-2009 CrysAlis171 .NET) 
(compiled Aug 27 2009,17:19:36) 
Empirical absorption correction using spherical harmonics, 
 implemented in SCALE3 ABSPACK scaling algorithm. 
;
_exptl_crystal_colour colorless
_exptl_crystal_density_diffrn 1.138
_exptl_crystal_density_method 'not measured'
_exptl_crystal_description parallelepiped
_exptl_crystal_F_000 1032
_exptl_crystal_size_max 0.58
_exptl_crystal_size_mid 0.42
_exptl_crystal_size_min 0.36
_refine_diff_density_max 0.284
_refine_diff_density_min -0.254
_refine_diff_density_rms 0.050
_refine_ls_abs_structure_details 'Flack H D (1983), Acta Cryst. A39, 876-881'
_refine_ls_abs_structure_Flack -0.2(10)
_refine_ls_extinction_method none
_refine_ls_goodness_of_fit_ref 0.934
_refine_ls_hydrogen_treatment mixed
_refine_ls_matrix_type full
_refine_ls_number_parameters 331
_refine_ls_number_reflns 6412
_refine_ls_number_restraints 0
_refine_ls_restrained_S_all 0.934
_refine_ls_R_factor_all 0.0569
_refine_ls_R_factor_gt 0.0444
_refine_ls_shift/su_max 0.002
_refine_ls_shift/su_mean 0.000
_refine_ls_structure_factor_coef Fsqd
_refine_ls_weighting_details 'calc w=1/[\s^2^(Fo^2^)+(0.0716P)^2^+0.0000P] where P=(Fo^2^+2Fc^2^)/3'
_refine_ls_weighting_scheme calc
_refine_ls_wR_factor_gt 0.1066
_refine_ls_wR_factor_ref 0.1109
_reflns_number_gt 5076
_reflns_number_total 6412
_reflns_threshold_expression >2sigma(I)
_cod_data_source_file np2002435_si_001.cif
_cod_data_source_block 3a,24-dihydroxyolean-11,13(18)-dien-28-oic_acid
_cod_database_code 1501829

loop_
_symmetry_equiv_pos_as_xyz
'x, y, z'
'-x+1/2, -y, z+1/2'
'-x, y+1/2, -z+1/2'
'x+1/2, -y+1/2, -z'

loop_
_atom_site_label
_atom_site_type_symbol
_atom_site_fract_x
_atom_site_fract_y
_atom_site_fract_z
_atom_site_U_iso_or_equiv
_atom_site_adp_type
_atom_site_occupancy
_atom_site_symmetry_multiplicity
_atom_site_calc_flag
_atom_site_refinement_flags
O1 O -0.13695(18) 1.40936(8) 0.64961(7) 0.0194(3) Uani 1 1 d .
H1A H -0.210(3) 1.4340(15) 0.6454(14) 0.040(8) Uiso 1 1 d .
C1 C -0.2256(2) 1.27234(12) 0.73211(10) 0.0195(4) Uani 1 1 d .
H1B H -0.3096 1.2447 0.7597 0.023 Uiso 1 1 calc R
H1C H -0.1931 1.3178 0.7588 0.023 Uiso 1 1 calc R
O2 O 0.17416(19) 1.40576(8) 0.60982(8) 0.0218(3) Uani 1 1 d .
H2A H 0.109(4) 1.4213(16) 0.6275(15) 0.041(9) Uiso 1 1 d .
C2 C -0.3031(2) 1.29676(12) 0.66375(11) 0.0218(4) Uani 1 1 d .
H2B H -0.3994 1.3299 0.6734 0.026 Uiso 1 1 calc R
H2C H -0.3445 1.2517 0.6388 0.026 Uiso 1 1 calc R
O3 O 0.64847(17) 1.00184(8) 0.96482(8) 0.0254(3) Uani 1 1 d .
H3A H 0.693(3) 0.9709(15) 0.9426(14) 0.040(8) Uiso 1 1 d .
C3 C -0.1799(2) 1.33866(10) 0.61758(10) 0.0171(4) Uani 1 1 d .
H3B H -0.2336 1.3490 0.5717 0.021 Uiso 1 1 calc R
O4 O 0.43270(16) 0.97444(7) 0.89742(7) 0.0207(3) Uani 1 1 d .
C4 C -0.0177(2) 1.29452(10) 0.60518(10) 0.0153(4) Uani 1 1 d .
C5 C 0.0525(2) 1.26712(10) 0.67611(9) 0.0131(4) Uani 1 1 d .
H5A H 0.0747 1.3144 0.7029 0.016 Uiso 1 1 calc R
C6 C 0.2213(2) 1.22810(11) 0.67065(9) 0.0149(4) Uani 1 1 d .
H6A H 0.2949 1.2577 0.6397 0.018 Uiso 1 1 calc R
H6B H 0.2067 1.1774 0.6499 0.018 Uiso 1 1 calc R
C7 C 0.3029(2) 1.22035(10) 0.74254(9) 0.0128(4) Uani 1 1 d .
H7A H 0.4098 1.1932 0.7375 0.015 Uiso 1 1 calc R
H7B H 0.3274 1.2713 0.7610 0.015 Uiso 1 1 calc R
C8 C 0.1939(2) 1.17817(10) 0.79456(9) 0.0115(4) Uani 1 1 d .
C9 C 0.0165(2) 1.21276(10) 0.79448(9) 0.0133(4) Uani 1 1 d .
H9A H 0.0320 1.2656 0.8116 0.016 Uiso 1 1 calc R
C10 C -0.0713(2) 1.22152(10) 0.72229(10) 0.0144(4) Uani 1 1 d .
C11 C -0.0853(2) 1.17495(11) 0.84951(10) 0.0193(4) Uani 1 1 d .
H11A H -0.2029 1.1771 0.8456 0.023 Uiso 1 1 calc R
C12 C -0.0207(2) 1.13862(11) 0.90345(10) 0.0183(4) Uani 1 1 d .
H12A H -0.0945 1.1154 0.9354 0.022 Uiso 1 1 calc R
C13 C 0.1598(2) 1.13232(10) 0.91657(9) 0.0123(4) Uani 1 1 d .
C14 C 0.2608(2) 1.18636(10) 0.87184(9) 0.0114(4) Uani 1 1 d .
C15 C 0.4477(2) 1.16866(10) 0.87611(9) 0.0132(4) Uani 1 1 d .
H15A H 0.4735 1.1249 0.8460 0.016 Uiso 1 1 calc R
H15B H 0.5120 1.2125 0.8590 0.016 Uiso 1 1 calc R
C16 C 0.4984(2) 1.15098(10) 0.95059(9) 0.0134(4) Uani 1 1 d .
H16A H 0.4708 1.1945 0.9807 0.016 Uiso 1 1 calc R
H16B H 0.6201 1.1432 0.9526 0.016 Uiso 1 1 calc R
C17 C 0.4100(2) 1.08014(10) 0.97819(9) 0.0119(4) Uani 1 1 d .
C18 C 0.2249(2) 1.08192(10) 0.96073(9) 0.0113(3) Uani 1 1 d .
C19 C 0.1259(2) 1.02186(10) 0.99786(9) 0.0147(4) Uani 1 1 d .
H19A H 0.1595 0.9719 0.9796 0.018 Uiso 1 1 calc R
H19B H 0.0068 1.0290 0.9868 0.018 Uiso 1 1 calc R
C20 C 0.1464(2) 1.02143(10) 1.07747(9) 0.0153(4) Uani 1 1 d .
C21 C 0.3324(2) 1.01502(10) 1.09304(10) 0.0180(4) Uani 1 1 d .
H21A H 0.3497 1.0181 1.1439 0.022 Uiso 1 1 calc R
H21B H 0.3727 0.9651 1.0773 0.022 Uiso 1 1 calc R
C22 C 0.4340(2) 1.07632(10) 1.05779(9) 0.0148(4) Uani 1 1 d .
H22A H 0.5530 1.0676 1.0678 0.018 Uiso 1 1 calc R
H22B H 0.4032 1.1257 1.0781 0.018 Uiso 1 1 calc R
C23 C -0.0500(3) 1.23149(12) 0.55211(10) 0.0250(4) Uani 1 1 d .
H23A H -0.0938 1.2534 0.5091 0.037 Uiso 1 1 calc R
H23B H -0.1309 1.1958 0.5712 0.037 Uiso 1 1 calc R
H23C H 0.0542 1.2050 0.5422 0.037 Uiso 1 1 calc R
C24 C 0.1072(2) 1.34635(11) 0.56779(10) 0.0187(4) Uani 1 1 d .
H24A H 0.2001 1.3151 0.5503 0.022 Uiso 1 1 calc R
H24B H 0.0515 1.3691 0.5270 0.022 Uiso 1 1 calc R
C25 C -0.1264(3) 1.14444(12) 0.69371(12) 0.0232(5) Uani 1 1 d .
H25A H -0.166(3) 1.1111(12) 0.7332(11) 0.017(5) Uiso 1 1 d .
H25B H -0.048(4) 1.1220(18) 0.6663(17) 0.070(11) Uiso 1 1 d .
H25C H -0.225(3) 1.1483(12) 0.6622(12) 0.030(6) Uiso 1 1 d .
C26 C 0.1943(2) 1.09379(10) 0.77475(10) 0.0156(4) Uani 1 1 d .
H26A H 0.1532 1.0879 0.7271 0.023 Uiso 1 1 calc R
H26B H 0.1221 1.0659 0.8067 0.023 Uiso 1 1 calc R
H26C H 0.3077 1.0740 0.7779 0.023 Uiso 1 1 calc R
C27 C 0.2367(2) 1.26707(10) 0.90077(10) 0.0157(4) Uani 1 1 d .
H27A H 0.2795 1.2695 0.9484 0.024 Uiso 1 1 calc R
H27B H 0.1182 1.2797 0.9007 0.024 Uiso 1 1 calc R
H27C H 0.2971 1.3031 0.8715 0.024 Uiso 1 1 calc R
C28 C 0.4940(2) 1.01262(10) 0.94273(10) 0.0145(4) Uani 1 1 d .
C29 C 0.0705(3) 1.09332(11) 1.10813(11) 0.0242(4) Uani 1 1 d .
H29C H 0.0838 1.0929 1.1587 0.036 Uiso 1 1 calc R
H29D H -0.0479 1.0955 1.0965 0.036 Uiso 1 1 calc R
H29A H 0.1272 1.1375 1.0888 0.036 Uiso 1 1 calc R
C30 C 0.0520(2) 0.95355(11) 1.10655(11) 0.0210(4) Uani 1 1 d .
H30D H 0.0636 0.9524 1.1572 0.032 Uiso 1 1 calc R
H30A H 0.0976 0.9070 1.0867 0.032 Uiso 1 1 calc R
H30B H -0.0659 0.9578 1.0943 0.032 Uiso 1 1 calc R

loop_
_atom_site_aniso_label
_atom_site_aniso_U_11
_atom_site_aniso_U_22
_atom_site_aniso_U_33
_atom_site_aniso_U_23
_atom_site_aniso_U_13
_atom_site_aniso_U_12
O1 0.0146(6) 0.0194(7) 0.0241(8) 0.0034(6) 0.0001(6) 0.0019(6)
C1 0.0096(9) 0.0270(10) 0.0221(10) 0.0096(9) 0.0021(8) -0.0004(8)
O2 0.0156(7) 0.0230(7) 0.0268(8) 0.0052(7) 0.0032(7) -0.0024(6)
C2 0.0103(9) 0.0280(10) 0.0271(11) 0.0132(9) -0.0017(8) -0.0006(8)
O3 0.0145(7) 0.0284(7) 0.0334(9) -0.0137(7) -0.0046(6) 0.0096(6)
C3 0.0138(9) 0.0199(9) 0.0176(10) 0.0041(8) -0.0045(8) -0.0007(7)
O4 0.0167(6) 0.0217(6) 0.0236(7) -0.0092(6) -0.0008(6) 0.0002(6)
C4 0.0136(9) 0.0178(8) 0.0144(9) 0.0028(8) -0.0001(8) -0.0011(7)
C5 0.0127(8) 0.0164(8) 0.0103(8) 0.0003(7) -0.0012(7) -0.0013(7)
C6 0.0139(9) 0.0190(9) 0.0118(8) 0.0031(8) 0.0028(7) 0.0005(7)
C7 0.0089(8) 0.0165(8) 0.0130(9) 0.0006(8) 0.0009(7) 0.0023(7)
C8 0.0114(8) 0.0121(8) 0.0110(8) 0.0010(7) -0.0013(7) -0.0001(7)
C9 0.0118(9) 0.0151(8) 0.0129(9) 0.0039(7) 0.0012(7) 0.0013(7)
C10 0.0112(8) 0.0176(8) 0.0143(9) 0.0031(8) -0.0005(7) -0.0009(7)
C11 0.0096(9) 0.0267(10) 0.0217(10) 0.0044(9) 0.0012(8) 0.0001(8)
C12 0.0119(9) 0.0259(9) 0.0171(10) 0.0067(9) 0.0048(8) -0.0016(8)
C13 0.0107(8) 0.0162(8) 0.0102(8) -0.0015(7) 0.0026(7) 0.0012(7)
C14 0.0082(8) 0.0155(8) 0.0104(8) 0.0023(7) 0.0015(7) 0.0013(6)
C15 0.0110(8) 0.0154(8) 0.0131(8) -0.0005(8) 0.0025(7) -0.0020(7)
C16 0.0092(8) 0.0162(8) 0.0149(9) -0.0001(8) -0.0028(7) -0.0023(7)
C17 0.0100(8) 0.0140(8) 0.0118(8) -0.0002(7) -0.0013(7) -0.0007(7)
C18 0.0105(8) 0.0163(8) 0.0071(8) -0.0036(8) 0.0014(7) 0.0001(7)
C19 0.0131(8) 0.0155(8) 0.0154(9) 0.0015(8) -0.0009(7) -0.0001(7)
C20 0.0169(9) 0.0155(8) 0.0136(9) 0.0000(8) 0.0019(8) 0.0000(7)
C21 0.0209(10) 0.0183(9) 0.0148(9) 0.0036(8) -0.0034(8) 0.0002(8)
C22 0.0134(8) 0.0172(8) 0.0139(9) -0.0009(8) -0.0011(8) -0.0013(7)
C23 0.0315(11) 0.0278(10) 0.0157(10) 0.0001(9) -0.0057(9) 0.0003(9)
C24 0.0188(10) 0.0223(9) 0.0148(9) 0.0065(8) 0.0005(8) 0.0016(8)
C25 0.0215(11) 0.0223(10) 0.0258(11) 0.0071(10) -0.0114(10) -0.0089(9)
C26 0.0169(9) 0.0142(8) 0.0157(9) -0.0001(8) -0.0034(8) -0.0011(7)
C27 0.0150(9) 0.0186(8) 0.0136(9) -0.0005(8) -0.0025(8) 0.0013(7)
C28 0.0128(8) 0.0139(8) 0.0167(9) 0.0013(8) 0.0025(7) -0.0007(7)
C29 0.0259(10) 0.0237(10) 0.0229(10) -0.0041(9) 0.0057(9) 0.0039(9)
C30 0.0214(10) 0.0243(9) 0.0174(9) 0.0053(9) -0.0013(8) -0.0020(8)

loop_
_atom_type_symbol
_atom_type_description
_atom_type_scat_dispersion_real
_atom_type_scat_dispersion_imag
_atom_type_scat_source
C C 0.0033 0.0016 'International Tables Vol C Tables 4.2.6.8 and 6.1.1.4'
H H 0.0000 0.0000 'International Tables Vol C Tables 4.2.6.8 and 6.1.1.4'
O O 0.0106 0.0060 'International Tables Vol C Tables 4.2.6.8 and 6.1.1.4'

loop_
_geom_angle_atom_site_label_1
_geom_angle_atom_site_label_2
_geom_angle_atom_site_label_3
_geom_angle
C3 O1 H1A 106(2)
C2 C1 C10 112.97(16)
C2 C1 H1B 109.0
C10 C1 H1B 109.0
C2 C1 H1C 109.0
C10 C1 H1C 109.0
H1B C1 H1C 107.8
C24 O2 H2A 107(2)
C1 C2 C3 112.09(15)
C1 C2 H2B 109.2
C3 C2 H2B 109.2
C1 C2 H2C 109.2
C3 C2 H2C 109.2
H2B C2 H2C 107.9
C28 O3 H3A 111(2)
O1 C3 C2 109.32(15)
O1 C3 C4 107.77(14)
C2 C3 C4 113.22(15)
O1 C3 H3B 108.8
C2 C3 H3B 108.8
C4 C3 H3B 108.8
C23 C4 C24 103.50(15)
C23 C4 C3 109.22(15)
C24 C4 C3 108.81(15)
C23 C4 C5 114.71(15)
C24 C4 C5 111.06(14)
C3 C4 C5 109.30(15)
C6 C5 C4 113.82(15)
C6 C5 C10 111.88(14)
C4 C5 C10 115.43(14)
C6 C5 H5A 104.8
C4 C5 H5A 104.8
C10 C5 H5A 104.8
C5 C6 C7 111.00(14)
C5 C6 H6A 109.4
C7 C6 H6A 109.4
C5 C6 H6B 109.4
C7 C6 H6B 109.4
H6A C6 H6B 108.0
C8 C7 C6 112.85(14)
C8 C7 H7A 109.0
C6 C7 H7A 109.0
C8 C7 H7B 109.0
C6 C7 H7B 109.0
H7A C7 H7B 107.8
C7 C8 C26 108.15(14)
C7 C8 C9 109.52(13)
C26 C8 C9 112.56(14)
C7 C8 C14 111.99(14)
C26 C8 C14 108.62(14)
C9 C8 C14 106.04(14)
C11 C9 C8 109.01(14)
C11 C9 C10 115.11(15)
C8 C9 C10 117.05(14)
C11 C9 H9A 104.8
C8 C9 H9A 104.8
C10 C9 H9A 104.8
C25 C10 C1 109.25(16)
C25 C10 C5 116.13(16)
C1 C10 C5 106.31(14)
C25 C10 C9 111.05(15)
C1 C10 C9 108.18(15)
C5 C10 C9 105.54(14)
C12 C11 C9 123.73(17)
C12 C11 H11A 118.1
C9 C11 H11A 118.1
C11 C12 C13 123.73(16)
C11 C12 H12A 118.1
C13 C12 H12A 118.1
C18 C13 C12 122.86(16)
C18 C13 C14 124.72(16)
C12 C13 C14 112.35(15)
C13 C14 C15 111.30(14)
C13 C14 C27 108.13(14)
C15 C14 C27 106.97(14)
C13 C14 C8 106.91(14)
C15 C14 C8 111.27(14)
C27 C14 C8 112.27(14)
C16 C15 C14 110.76(14)
C16 C15 H15A 109.5
C14 C15 H15A 109.5
C16 C15 H15B 109.5
C14 C15 H15B 109.5
H15A C15 H15B 108.1
C15 C16 C17 111.66(14)
C15 C16 H16A 109.3
C17 C16 H16A 109.3
C15 C16 H16B 109.3
C17 C16 H16B 109.3
H16A C16 H16B 107.9
C18 C17 C28 110.37(14)
C18 C17 C16 111.00(14)
C28 C17 C16 106.21(14)
C18 C17 C22 109.91(14)
C28 C17 C22 110.59(14)
C16 C17 C22 108.69(14)
C13 C18 C19 124.37(15)
C13 C18 C17 122.31(16)
C19 C18 C17 113.32(14)
C18 C19 C20 114.69(15)
C18 C19 H19A 108.6
C20 C19 H19A 108.6
C18 C19 H19B 108.6
C20 C19 H19B 108.6
H19A C19 H19B 107.6
C30 C20 C21 110.87(15)
C30 C20 C29 108.38(15)
C21 C20 C29 112.11(16)
C30 C20 C19 108.33(15)
C21 C20 C19 107.44(14)
C29 C20 C19 109.64(15)
C22 C21 C20 112.68(15)
C22 C21 H21A 109.1
C20 C21 H21A 109.1
C22 C21 H21B 109.1
C20 C21 H21B 109.1
H21A C21 H21B 107.8
C21 C22 C17 114.01(15)
C21 C22 H22A 108.8
C17 C22 H22A 108.8
C21 C22 H22B 108.8
C17 C22 H22B 108.8
H22A C22 H22B 107.6
C4 C23 H23A 109.5
C4 C23 H23B 109.5
H23A C23 H23B 109.5
C4 C23 H23C 109.5
H23A C23 H23C 109.5
H23B C23 H23C 109.5
O2 C24 C4 114.84(15)
O2 C24 H24A 108.6
C4 C24 H24A 108.6
O2 C24 H24B 108.6
C4 C24 H24B 108.6
H24A C24 H24B 107.5
C10 C25 H25A 109.9(11)
C10 C25 H25B 113(2)
H25A C25 H25B 113(2)
C10 C25 H25C 112.6(13)
H25A C25 H25C 104.3(17)
H25B C25 H25C 103(2)
C8 C26 H26A 109.5
C8 C26 H26B 109.5
H26A C26 H26B 109.5
C8 C26 H26C 109.5
H26A C26 H26C 109.5
H26B C26 H26C 109.5
C14 C27 H27A 109.5
C14 C27 H27B 109.5
H27A C27 H27B 109.5
C14 C27 H27C 109.5
H27A C27 H27C 109.5
H27B C27 H27C 109.5
O4 C28 O3 122.20(17)
O4 C28 C17 125.25(16)
O3 C28 C17 112.48(15)
C20 C29 H29C 109.5
C20 C29 H29D 109.5
H29C C29 H29D 109.5
C20 C29 H29A 109.5
H29C C29 H29A 109.5
H29D C29 H29A 109.5
C20 C30 H30D 109.5
C20 C30 H30A 109.5
H30D C30 H30A 109.5
C20 C30 H30B 109.5
H30D C30 H30B 109.5
H30A C30 H30B 109.5

loop_
_geom_bond_atom_site_label_1
_geom_bond_atom_site_label_2
_geom_bond_distance
O1 C3 1.439(2)
O1 H1A 0.74(3)
C1 C2 1.519(3)
C1 C10 1.546(3)
C1 H1B 0.9900
C1 H1C 0.9900
O2 C24 1.433(2)
O2 H2A 0.68(3)
C2 C3 1.525(3)
C2 H2B 0.9900
C2 H2C 0.9900
O3 C28 1.328(2)
O3 H3A 0.78(3)
C3 C4 1.540(2)
C3 H3B 1.0000
O4 C28 1.209(2)
C4 C23 1.536(3)
C4 C24 1.540(3)
C4 C5 1.555(2)
C5 C6 1.529(2)
C5 C10 1.561(2)
C5 H5A 1.0000
C6 C7 1.538(2)
C6 H6A 0.9900
C6 H6B 0.9900
C7 C8 1.527(2)
C7 H7A 0.9900
C7 H7B 0.9900
C8 C26 1.544(2)
C8 C9 1.554(2)
C8 C14 1.588(2)
C9 C11 1.498(3)
C9 C10 1.567(2)
C9 H9A 1.0000
C10 C25 1.538(3)
C11 C12 1.328(3)
C11 H11A 0.9500
C12 C13 1.479(2)
C12 H12A 0.9500
C13 C18 1.339(2)
C13 C14 1.523(2)
C14 C15 1.539(2)
C14 C27 1.547(2)
C15 C16 1.523(2)
C15 H15A 0.9900
C15 H15B 0.9900
C16 C17 1.538(2)
C16 H16A 0.9900
C16 H16B 0.9900
C17 C18 1.528(2)
C17 C28 1.535(2)
C17 C22 1.545(2)
C18 C19 1.509(2)
C19 C20 1.541(2)
C19 H19A 0.9900
C19 H19B 0.9900
C20 C30 1.529(3)
C20 C21 1.531(3)
C20 C29 1.531(2)
C21 C22 1.520(2)
C21 H21A 0.9900
C21 H21B 0.9900
C22 H22A 0.9900
C22 H22B 0.9900
C23 H23A 0.9800
C23 H23B 0.9800
C23 H23C 0.9800
C24 H24A 0.9900
C24 H24B 0.9900
C25 H25A 1.01(2)
C25 H25B 0.91(3)
C25 H25C 1.00(2)
C26 H26A 0.9800
C26 H26B 0.9800
C26 H26C 0.9800
C27 H27A 0.9800
C27 H27B 0.9800
C27 H27C 0.9800
C29 H29C 0.9800
C29 H29D 0.9800
C29 H29A 0.9800
C30 H30D 0.9800
C30 H30A 0.9800
C30 H30B 0.9800

loop_
_cod_related_entry_id
_cod_related_entry_code
_cod_related_entry_database
1 26620757 ChemSpider
